data_7026423
loop_
_publ_author_name
'Zhang, Qian'
'He, Lisi'
'Liu, Jun-Min'
'Wang, Wei'
'Zhang, Jianyong'
'Su, Cheng-Yong'

_publ_section_title
;
 Pd2L2 metallacycles as molecular containers for small molecules.
;
_journal_issue 46
_journal_name_full 'Dalton transactions (Cambridge, England : 2003)'
_journal_page_first 11171
_journal_page_last 11179
_journal_paper_doi 10.1039/c0dt00406e
_journal_volume 39
_journal_year 2010
_chemical_formula_sum 'C66 H76 Cl10 N10 Pd2'
_chemical_formula_weight 1576.67
_chemical_name_systematic
;
?
;
_space_group_IT_number 12
_symmetry_cell_setting monoclinic
_symmetry_space_group_name_Hall '-C 2y'
_symmetry_space_group_name_H-M 'C 1 2/m 1'
_atom_sites_solution_hydrogens geom
_atom_sites_solution_primary direct
_atom_sites_solution_secondary difmap
_audit_creation_method SHELXL-97
_cell_angle_alpha 90.00
_cell_angle_beta 122.780(10)
_cell_angle_gamma 90.00
_cell_formula_units_Z 2
_cell_length_a 17.6272(10)
_cell_length_b 16.7990(10)
_cell_length_c 14.8756(10)
_cell_measurement_reflns_used 25
_cell_measurement_temperature 293(2)
_cell_measurement_theta_max 12
_cell_measurement_theta_min 5
_cell_volume 3703.5(6)
_computing_structure_refinement 'SHELXL-97 (Sheldrick, 1997)'
_computing_structure_solution 'SHELXS-97 (Sheldrick, 1990)'
_diffrn_ambient_temperature 293(2)
_diffrn_measured_fraction_theta_full 0.988
_diffrn_measured_fraction_theta_max 0.988
_diffrn_measurement_device_type CAD4
_diffrn_measurement_method '\w scan'
_diffrn_radiation_monochromator graphite
_diffrn_radiation_source 'fine-focus sealed tube'
_diffrn_radiation_type MoK\a
_diffrn_radiation_wavelength 0.71073
_diffrn_reflns_av_R_equivalents 0.0379
_diffrn_reflns_av_sigmaI/netI 0.0327
_diffrn_reflns_limit_h_max 1
_diffrn_reflns_limit_h_min -21
_diffrn_reflns_limit_k_max 1
_diffrn_reflns_limit_k_min -20
_diffrn_reflns_limit_l_max 18
_diffrn_reflns_limit_l_min -15
_diffrn_reflns_number 4433
_diffrn_reflns_theta_full 26.11
_diffrn_reflns_theta_max 26.11
_diffrn_reflns_theta_min 2.32
_diffrn_standards_decay_% none
_diffrn_standards_interval_count 800
_diffrn_standards_number 2
_exptl_absorpt_coefficient_mu 0.891
_exptl_absorpt_correction_T_max 0.8079
_exptl_absorpt_correction_T_min 0.7059
_exptl_absorpt_correction_type psi-scan
_exptl_absorpt_process_details PSI-scan
_exptl_crystal_colour Yellow
_exptl_crystal_density_diffrn 1.414
_exptl_crystal_density_method 'not measured'
_exptl_crystal_description Block
_exptl_crystal_F_000 1608
_exptl_crystal_size_max 0.42
_exptl_crystal_size_mid 0.38
_exptl_crystal_size_min 0.25
_refine_diff_density_max 1.152
_refine_diff_density_min -0.990
_refine_diff_density_rms 0.145
_refine_ls_extinction_method none
_refine_ls_goodness_of_fit_ref 1.049
_refine_ls_hydrogen_treatment geom
_refine_ls_matrix_type full
_refine_ls_number_parameters 249
_refine_ls_number_reflns 3770
_refine_ls_number_restraints 126
_refine_ls_restrained_S_all 1.070
_refine_ls_R_factor_all 0.1029
_refine_ls_R_factor_gt 0.0730
_refine_ls_shift/su_max 0.001
_refine_ls_shift/su_mean 0.000
_refine_ls_structure_factor_coef Fsqd
_refine_ls_weighting_details 'calc w=1/[\s^2^(Fo^2^)+(0.0910P)^2^+38.4236P] where P=(Fo^2^+2Fc^2^)/3'
_refine_ls_weighting_scheme calc
_refine_ls_wR_factor_gt 0.1801
_refine_ls_wR_factor_ref 0.2148
_reflns_number_gt 2795
_reflns_number_total 3770
_reflns_threshold_expression >2sigma(I)
_cod_data_source_file c0dt00406e.txt
_cod_data_source_block 4
_cod_depositor_comments
;
The following automatic conversions were performed:

'_symmetry_cell_setting' value 'Monoclinic' changed to 'monoclinic'
according to /home/saulius/struct/CIF-dictionaries/cif_core.dic
dictionary named 'cif_core.dic' version 2.4.2 from
2011-04-26.

'_exptl_absorpt_correction_type' value 'PSI-scan'
changed to 'psi-scan' according to
/home/saulius/struct/CIF-dictionaries/cif_core.dic dictionary named
'cif_core.dic' version 2.4.2 from 2011-04-26.

Automatic conversion script
Id: cif_fix_values 1891 2012-01-12 08:04:46Z andrius 
;
_cod_original_cell_volume 3703.5(4)
_cod_original_sg_symbol_H-M C2/m
_cod_database_code 7026423

loop_
_symmetry_equiv_pos_as_xyz
'x, y, z'
'-x, y, -z'
'x+1/2, y+1/2, z'
'-x+1/2, y+1/2, -z'
'-x, -y, -z'
'x, -y, z'
'-x+1/2, -y+1/2, -z'
'x+1/2, -y+1/2, z'

loop_
_atom_site_label
_atom_site_type_symbol
_atom_site_fract_x
_atom_site_fract_y
_atom_site_fract_z
_atom_site_U_iso_or_equiv
_atom_site_adp_type
_atom_site_occupancy
_atom_site_symmetry_multiplicity
_atom_site_calc_flag
_atom_site_refinement_flags
_atom_site_disorder_assembly
_atom_site_disorder_group
Pd1 Pd -0.56045(5) -0.5000 1.25023(6) 0.0463(3) Uani 1 2 d S . .
N1 N -0.5617(4) -0.6195(3) 1.2501(4) 0.0475(13) Uani 1 1 d . . .
N2 N -0.5555(4) -0.7427(3) 1.2070(4) 0.0487(13) Uani 1 1 d . . .
C1 C -0.5446(5) -0.6660(3) 1.1927(5) 0.0486(16) Uani 1 1 d . . .
H1A H -0.5271 -0.6479 1.1475 0.058 Uiso 1 1 calc R . .
C2 C -0.5835(4) -0.6672(3) 1.3084(5) 0.0403(13) Uani 1 1 d . . .
C3 C -0.6058(4) -0.6508(4) 1.3826(5) 0.0449(14) Uani 1 1 d . . .
H3A H -0.6086 -0.5986 1.4013 0.054 Uiso 1 1 calc R . .
C4 C -0.6237(4) -0.7128(4) 1.4276(5) 0.0484(15) Uani 1 1 d . . .
C5 C -0.6209(5) -0.7923(4) 1.3988(5) 0.0525(16) Uani 1 1 d . . .
C6 C -0.5980(5) -0.8099(4) 1.3263(5) 0.0504(16) Uani 1 1 d . . .
H6A H -0.5948 -0.8622 1.3080 0.061 Uiso 1 1 calc R . .
C7 C -0.5796(4) -0.7460(4) 1.2817(5) 0.0409(13) Uani 1 1 d . . .
C8 C -0.6439(7) -0.8600(6) 1.4463(7) 0.082(3) Uani 1 1 d . . .
H8A H -0.6594 -0.8392 1.4945 0.122 Uiso 1 1 calc R . .
H8B H -0.5928 -0.8947 1.4846 0.122 Uiso 1 1 calc R . .
H8C H -0.6942 -0.8892 1.3902 0.122 Uiso 1 1 calc R . .
C9 C -0.6485(5) -0.6938(6) 1.5086(6) 0.068(2) Uani 1 1 d . . .
H9A H -0.6455 -0.6373 1.5199 0.103 Uiso 1 1 calc R . .
H9B H -0.6070 -0.7200 1.5750 0.103 Uiso 1 1 calc R . .
H9C H -0.7087 -0.7122 1.4820 0.103 Uiso 1 1 calc R . .
C10 C -0.5426(7) -0.8143(4) 1.1599(7) 0.071(2) Uani 1 1 d . . .
H10A H -0.5971 -0.8462 1.1274 0.086 Uiso 1 1 calc R . .
H10B H -0.4940 -0.8456 1.2166 0.086 Uiso 1 1 calc R . .
C11 C -0.5207(4) -0.7967(3) 1.0760(5) 0.0421(14) Uani 1 1 d . . .
C12 C -0.4315(4) -0.7934(4) 1.1080(5) 0.0454(14) Uani 1 1 d . . .
C13 C -0.5896(4) -0.7937(4) 0.9706(5) 0.0471(15) Uani 1 1 d . . .
C14 C -0.3560(7) -0.7899(7) 1.2253(6) 0.099(3) Uani 1 1 d . . .
H14A H -0.3812 -0.7896 1.2685 0.149 Uiso 1 1 calc R . .
H14B H -0.3212 -0.7424 1.2386 0.149 Uiso 1 1 calc R . .
H14C H -0.3177 -0.8356 1.2430 0.149 Uiso 1 1 calc R . .
C15 C -0.6861(6) -0.7926(7) 0.9370(9) 0.092(3) Uani 1 1 d . . .
H15A H -0.6896 -0.7941 0.9991 0.138 Uiso 1 1 calc R . .
H15B H -0.7165 -0.8380 0.8928 0.138 Uiso 1 1 calc R . .
H15C H -0.7142 -0.7448 0.8973 0.138 Uiso 1 1 calc R . .
Cl1 Cl -0.4102(2) -0.5000 1.3107(3) 0.0794(9) Uani 1 2 d S . .
Cl2 Cl -0.7106(2) -0.5000 1.1877(4) 0.0909(11) Uani 1 2 d S . .
N3 N -0.0468(16) -0.5000 1.692(2) 0.126(8) Uani 0.60 2 d SPDU A 1
C17 C -0.1197(15) -0.5000 1.654(2) 0.089(6) Uani 0.60 2 d SPDU A 1
C18 C -0.2166(15) -0.5000 1.607(2) 0.098(7) Uani 0.60 2 d SPDU A 1
H18A H -0.2353 -0.5518 1.6149 0.147 Uiso 0.50 1 calc PR A 1
H18B H -0.2473 -0.4869 1.5325 0.147 Uiso 0.50 1 calc PR A 1
H18C H -0.2312 -0.4613 1.6429 0.147 Uiso 0.50 1 calc PR A 1
N3' N -0.016(4) -0.5000 1.822(3) 0.182(15) Uani 0.40 2 d SPDU B 2
C17' C 0.006(4) -0.5000 1.907(3) 0.165(13) Uani 0.40 2 d SPDU B 2
C18' C 0.0000 -0.5000 2.0000 0.137(11) Uani 0.80 4 d SPDU . 2
C16 C -0.292(2) -0.5000 1.054(5) 0.176(12) Uani 0.50 2 d SPDU . 1
H16A H -0.3122 -0.5000 0.9785 0.211 Uiso 0.50 2 calc SPR . 1
Cl3 Cl -0.3234(9) -0.4124(7) 1.0974(12) 0.194(5) Uani 0.50 1 d PDU . 1
Cl4 Cl -0.1703(10) -0.5000 1.1480(13) 0.161(5) Uani 0.50 2 d SPDU . 1
C16' C -0.346(3) -0.5000 1.135(4) 0.146(10) Uani 0.50 2 d SPU . 2
H16B H -0.3407 -0.5000 1.2043 0.175 Uiso 0.50 2 calc SPR . 2
Cl3' Cl -0.3981(11) -0.4164(8) 1.0704(12) 0.203(5) Uani 0.50 1 d PU . 2
Cl4' Cl -0.2388(17) -0.5000 1.157(2) 0.236(7) Uani 0.50 2 d SPU . 2

loop_
_atom_site_aniso_label
_atom_site_aniso_U_11
_atom_site_aniso_U_22
_atom_site_aniso_U_33
_atom_site_aniso_U_23
_atom_site_aniso_U_13
_atom_site_aniso_U_12
Pd1 0.0675(5) 0.0324(4) 0.0497(4) 0.000 0.0387(4) 0.000
N1 0.071(4) 0.033(3) 0.055(3) 0.001(2) 0.045(3) 0.003(2)
N2 0.078(4) 0.034(3) 0.058(3) -0.001(2) 0.052(3) -0.003(3)
C1 0.084(5) 0.027(3) 0.063(4) 0.001(3) 0.057(4) 0.000(3)
C2 0.055(4) 0.031(3) 0.042(3) 0.000(2) 0.031(3) 0.001(3)
C3 0.052(4) 0.046(3) 0.042(3) -0.009(3) 0.029(3) -0.002(3)
C4 0.043(3) 0.067(4) 0.038(3) 0.000(3) 0.024(3) -0.006(3)
C5 0.065(4) 0.053(4) 0.049(4) 0.003(3) 0.037(3) -0.008(3)
C6 0.074(5) 0.032(3) 0.054(4) 0.004(3) 0.041(3) -0.004(3)
C7 0.055(4) 0.037(3) 0.043(3) 0.000(2) 0.035(3) -0.003(3)
C8 0.110(7) 0.079(6) 0.081(6) 0.014(5) 0.068(6) -0.013(5)
C9 0.069(5) 0.098(6) 0.055(4) -0.012(4) 0.045(4) -0.017(4)
C10 0.144(8) 0.029(3) 0.091(6) 0.000(3) 0.096(6) 0.002(4)
C11 0.066(4) 0.024(3) 0.050(3) 0.000(2) 0.041(3) 0.001(3)
C12 0.049(3) 0.037(3) 0.043(3) 0.003(3) 0.020(3) 0.003(3)
C13 0.052(4) 0.032(3) 0.058(4) -0.006(3) 0.031(3) -0.001(3)
C14 0.086(6) 0.114(9) 0.046(4) 0.007(5) 0.002(4) 0.001(6)
C15 0.059(5) 0.102(8) 0.119(8) -0.016(6) 0.052(5) -0.003(5)
Cl1 0.0742(19) 0.0516(15) 0.131(3) 0.000 0.068(2) 0.000
Cl2 0.0673(19) 0.0481(15) 0.142(3) 0.000 0.047(2) 0.000
N3 0.123(13) 0.071(10) 0.139(13) 0.000 0.042(11) 0.000
C17 0.109(11) 0.043(8) 0.104(11) 0.000 0.050(10) 0.000
C18 0.114(13) 0.080(11) 0.107(12) 0.000 0.064(10) 0.000
N3' 0.195(19) 0.139(18) 0.18(2) 0.000 0.084(14) 0.000
C17' 0.184(17) 0.121(15) 0.168(18) 0.000 0.082(13) 0.000
C18' 0.170(17) 0.084(14) 0.154(17) 0.000 0.085(13) 0.000
C16 0.184(17) 0.180(17) 0.191(17) 0.000 0.120(13) 0.000
Cl3 0.182(9) 0.109(6) 0.249(10) -0.007(7) 0.090(8) 0.019(7)
Cl4 0.168(10) 0.105(7) 0.197(10) 0.000 0.090(8) 0.000
C16' 0.174(16) 0.134(16) 0.172(15) 0.000 0.121(12) 0.000
Cl3' 0.254(10) 0.158(8) 0.206(8) 0.063(7) 0.131(8) 0.050(8)
Cl4' 0.218(12) 0.202(11) 0.259(12) 0.000 0.110(10) 0.000

loop_
_atom_type_symbol
_atom_type_description
_atom_type_scat_dispersion_real
_atom_type_scat_dispersion_imag
_atom_type_scat_source
C C 0.0033 0.0016 'International Tables Vol C Tables 4.2.6.8 and 6.1.1.4'
H H 0.0000 0.0000 'International Tables Vol C Tables 4.2.6.8 and 6.1.1.4'
N N 0.0061 0.0033 'International Tables Vol C Tables 4.2.6.8 and 6.1.1.4'
Cl Cl 0.1484 0.1585 'International Tables Vol C Tables 4.2.6.8 and 6.1.1.4'
Pd Pd -0.9988 1.0072 'International Tables Vol C Tables 4.2.6.8 and 6.1.1.4'

loop_
_geom_angle_atom_site_label_1
_geom_angle_atom_site_label_2
_geom_angle_atom_site_label_3
_geom_angle
_geom_angle_site_symmetry_1
_geom_angle_site_symmetry_3
N1 Pd1 N1 178.8(3) 6_545 .
N1 Pd1 Cl2 89.43(16) 6_545 .
N1 Pd1 Cl2 89.43(16) . .
N1 Pd1 Cl1 90.58(16) 6_545 .
N1 Pd1 Cl1 90.58(16) . .
Cl2 Pd1 Cl1 179.26(15) . .
C1 N1 C2 107.7(5) . .
C1 N1 Pd1 126.3(4) . .
C2 N1 Pd1 125.9(4) . .
C1 N2 C7 107.4(5) . .
C1 N2 C10 129.8(5) . .
C7 N2 C10 122.8(5) . .
N1 C1 N2 111.6(5) . .
N1 C1 H1A 124.2 . .
N2 C1 H1A 124.2 . .
N1 C2 C3 133.0(6) . .
N1 C2 C7 107.4(5) . .
C3 C2 C7 119.6(5) . .
C4 C3 C2 118.7(6) . .
C4 C3 H3A 120.7 . .
C2 C3 H3A 120.7 . .
C3 C4 C5 121.2(6) . .
C3 C4 C9 118.0(7) . .
C5 C4 C9 120.7(6) . .
C6 C5 C4 121.1(6) . .
C6 C5 C8 118.3(7) . .
C4 C5 C8 120.6(6) . .
C5 C6 C7 116.9(6) . .
C5 C6 H6A 121.6 . .
C7 C6 H6A 121.6 . .
N2 C7 C6 131.7(6) . .
N2 C7 C2 105.8(5) . .
C6 C7 C2 122.5(5) . .
C5 C8 H8A 109.5 . .
C5 C8 H8B 109.5 . .
H8A C8 H8B 109.5 . .
C5 C8 H8C 109.5 . .
H8A C8 H8C 109.5 . .
H8B C8 H8C 109.5 . .
C4 C9 H9A 109.5 . .
C4 C9 H9B 109.5 . .
H9A C9 H9B 109.5 . .
C4 C9 H9C 109.5 . .
H9A C9 H9C 109.5 . .
H9B C9 H9C 109.5 . .
N2 C10 C11 113.9(5) . .
N2 C10 H10A 108.8 . .
C11 C10 H10A 108.8 . .
N2 C10 H10B 108.8 . .
C11 C10 H10B 108.8 . .
H10A C10 H10B 107.7 . .
C13 C11 C12 122.3(6) . .
C13 C11 C10 119.0(7) . .
C12 C11 C10 118.3(6) . .
C11 C12 C13 118.6(6) . 2_457
C11 C12 C14 121.8(7) . .
C13 C12 C14 119.6(7) 2_457 .
C11 C13 C12 118.9(6) . 2_457
C11 C13 C15 121.9(7) . .
C12 C13 C15 119.2(7) 2_457 .
C12 C14 H14A 109.5 . .
C12 C14 H14B 109.5 . .
H14A C14 H14B 109.5 . .
C12 C14 H14C 109.5 . .
H14A C14 H14C 109.5 . .
H14B C14 H14C 109.5 . .
C13 C15 H15A 109.5 . .
C13 C15 H15B 109.5 . .
H15A C15 H15B 109.5 . .
C13 C15 H15C 109.5 . .
H15A C15 H15C 109.5 . .
H15B C15 H15C 109.5 . .
N3 C17 C18 178(3) . .
N3' C17' C18' 160(7) . .
C17' C18' C17' 180.00(5) . 5_549
Cl3 C16 Cl3 109(3) . 6_545
Cl3 C16 Cl4 101(2) . .
Cl3 C16 Cl4 101(2) 6_545 .
Cl3 C16 H16A 114.9 . .
Cl3 C16 H16A 114.9 6_545 .
Cl4 C16 H16A 114.9 . .
Cl3' C16' Cl3' 115(3) 6_545 .
Cl3' C16' Cl4' 108.0(18) 6_545 .
Cl3' C16' Cl4' 108.0(18) . .
Cl3' C16' H16B 108.6 6_545 .
Cl3' C16' H16B 108.6 . .
Cl4' C16' H16B 108.6 . .

loop_
_geom_bond_atom_site_label_1
_geom_bond_atom_site_label_2
_geom_bond_distance
_geom_bond_site_symmetry_2
Pd1 N1 2.008(5) 6_545
Pd1 N1 2.008(5) .
Pd1 Cl2 2.282(3) .
Pd1 Cl1 2.290(3) .
N1 C1 1.306(7) .
N1 C2 1.378(7) .
N2 C1 1.336(8) .
N2 C7 1.389(7) .
N2 C10 1.471(8) .
C1 H1A 0.9300 .
C2 C3 1.385(8) .
C2 C7 1.395(8) .
C3 C4 1.365(9) .
C3 H3A 0.9300 .
C4 C5 1.410(10) .
C4 C9 1.522(9) .
C5 C6 1.373(9) .
C5 C8 1.506(10) .
C6 C7 1.389(8) .
C6 H6A 0.9300 .
C8 H8A 0.9600 .
C8 H8B 0.9600 .
C8 H8C 0.9600 .
C9 H9A 0.9600 .
C9 H9B 0.9600 .
C9 H9C 0.9600 .
C10 C11 1.522(8) .
C10 H10A 0.9700 .
C10 H10B 0.9700 .
C11 C13 1.368(9) .
C11 C12 1.374(9) .
C12 C13 1.406(9) 2_457
C12 C14 1.519(10) .
C13 C12 1.406(9) 2_457
C13 C15 1.491(10) .
C14 H14A 0.9600 .
C14 H14B 0.9600 .
C14 H14C 0.9600 .
C15 H15A 0.9600 .
C15 H15B 0.9600 .
C15 H15C 0.9600 .
N3 C17 1.088(17) .
C17 C18 1.455(17) .
C18 H18A 0.9600 .
C18 H18B 0.9600 .
C18 H18C 0.9600 .
N3' C17' 1.11(2) .
C17' C18' 1.44(3) .
C18' C17' 1.44(3) 5_549
C16 Cl3 1.81(3) .
C16 Cl3 1.81(3) 6_545
C16 Cl4 1.82(3) .
C16 H16A 0.9800 .
C16' Cl3' 1.67(3) 6_545
C16' Cl3' 1.67(3) .
C16' Cl4' 1.74(5) .
C16' H16B 0.9800 .
